data_7032140
loop_
_publ_author_name
'Smirnov, Andrey S.'
'Butukhanova, Ekaterina S.'
'Bokach, Nadezhda A.'
'Starova, Galina L.'
'Gurzhiy, Vladislav V.'
'Kuznetsov, Maxim L.'
'Kukushkin, Vadim Yu'

_publ_section_title
;
 Novel (cyanamide)Zn(II) complexes and zinc(ii)-mediated hydration of the
 cyanamide ligands.
;
_journal_issue 42
_journal_name_full 'Dalton transactions (Cambridge, England : 2003)'
_journal_page_first 15798
_journal_page_last 15811
_journal_paper_doi 10.1039/c4dt01812e
_journal_volume 43
_journal_year 2014
_chemical_formula_moiety 'C12 H24 Cl2 N4 O2 Zn'
_chemical_formula_sum 'C12 H24 Cl2 N4 O2 Zn'
_chemical_formula_weight 392.62
_chemical_name_systematic
;
 ? 
;
_space_group_crystal_system triclinic
_space_group_IT_number 2
_space_group_name_Hall '-P 1'
_space_group_name_H-M_alt 'P -1'
_symmetry_space_group_name_Hall '-P 1'
_symmetry_space_group_name_H-M 'P -1'
_atom_sites_solution_hydrogens geom
_atom_sites_solution_primary direct
_atom_sites_solution_secondary difmap
_audit_creation_date 2014-05-20
_audit_creation_method
;
  Olex2 1.2-ac2
  (compiled 2012.03.27 svn.r2268, GUI svn.r4156)
;
_cell_angle_alpha 88.738(7)
_cell_angle_beta 88.449(7)
_cell_angle_gamma 61.132(11)
_cell_formula_units_Z 2
_cell_length_a 9.6999(11)
_cell_length_b 9.9427(11)
_cell_length_c 10.1598(7)
_cell_measurement_reflns_used 2272
_cell_measurement_temperature 100(2)
_cell_measurement_theta_max 75.9870
_cell_measurement_theta_min 4.3540
_cell_volume 857.72(17)
_computing_cell_refinement
;
CrysAlisPro, Agilent Technologies,
Version 1.171.36.32 (release 02-08-2013 CrysAlis171 .NET)
(compiled Aug  2 2013,16:46:58)
;
_computing_data_collection
;
CrysAlisPro, Agilent Technologies,
Version 1.171.36.32 (release 02-08-2013 CrysAlis171 .NET)
(compiled Aug  2 2013,16:46:58)
;
_computing_data_reduction
;
CrysAlisPro, Agilent Technologies,
Version 1.171.36.32 (release 02-08-2013 CrysAlis171 .NET)
(compiled Aug  2 2013,16:46:58)
;
_computing_molecular_graphics
;
O. V. Dolomanov, L. J. Bourhis, R. J. Gildea, J. A. K. Howard and H. Puschmann,
OLEX2: a complete structure solution, refinement and analysis program.
J. Appl. Cryst. (2009). 42, 339-341.
;
_computing_publication_material
;
O. V. Dolomanov, L. J. Bourhis, R. J. Gildea, J. A. K. Howard and H. Puschmann,
OLEX2: a complete structure solution, refinement and analysis program.
J. Appl. Cryst. (2009). 42, 339-341.
;
_computing_structure_refinement
;
SHELXL, G.M. Sheldrick, Acta Cryst.
(2008). A64, 112-122
;
_computing_structure_solution
;
SHELXS, G.M. Sheldrick, Acta Cryst.
(2008). A64, 112-122
;
_diffrn_ambient_temperature 100(2)
_diffrn_detector_area_resol_mean 10.3829
_diffrn_measured_fraction_theta_full 0.9011
_diffrn_measured_fraction_theta_max 0.9485
_diffrn_measurement_details
;
  1 omega  -42.00   29.00   1.0000    1.0000
omega____ theta____ kappa____ phi______ frames
    -      -40.1287   38.0000 -180.0000 71

  2 omega -126.00  -14.00   1.0000    1.0000
omega____ theta____ kappa____ phi______ frames
    -      -40.1287    0.0000    0.0000 112

  3 omega   66.00  119.00   1.0000    1.0000
omega____ theta____ kappa____ phi______ frames
    -       40.1287 -178.0000  -60.0000 53

  4 omega   39.00   90.00   1.0000    2.5000
omega____ theta____ kappa____ phi______ frames
    -      113.0000  -45.0000  -30.0000 51

  5 omega   37.00  147.00   1.0000    2.5000
omega____ theta____ kappa____ phi______ frames
    -      113.0000  -77.0000  150.0000 110

  6 omega  122.00  147.00   1.0000    2.5000
omega____ theta____ kappa____ phi______ frames
    -      113.0000  -77.0000  120.0000 25

  7 omega   36.00   84.00   1.0000    2.5000
omega____ theta____ kappa____ phi______ frames
    -      113.0000  -30.0000  -90.0000 48

  8 omega   29.00   68.00   1.0000    2.5000
omega____ theta____ kappa____ phi______ frames
    -      113.0000  -95.0000   90.0000 39

  9 omega  142.00  172.00   1.0000    2.5000
omega____ theta____ kappa____ phi______ frames
    -      113.0000  112.0000 -180.0000 30

 10 omega  101.00  128.00   1.0000    2.5000
omega____ theta____ kappa____ phi______ frames
    -      113.0000   77.0000  -30.0000 27

 11 omega  146.00  171.00   1.0000    2.5000
omega____ theta____ kappa____ phi______ frames
    -      113.0000   77.0000  -30.0000 25

 12 omega   55.00   90.00   1.0000    2.5000
omega____ theta____ kappa____ phi______ frames
    -      113.0000  -77.0000  120.0000 35

 13 omega   46.00   89.00   1.0000    2.5000
omega____ theta____ kappa____ phi______ frames
    -      113.0000  -30.0000 -150.0000 43

 14 omega   88.00  122.00   1.0000    2.5000
omega____ theta____ kappa____ phi______ frames
    -      113.0000   45.0000 -120.0000 34

 15 omega   83.00  108.00   1.0000    2.5000
omega____ theta____ kappa____ phi______ frames
    -      113.0000   77.0000 -180.0000 25

 16 omega  115.00  174.00   1.0000    2.5000
omega____ theta____ kappa____ phi______ frames
    -      113.0000   99.0000 -124.0000 59

 17 omega   70.00  128.00   1.0000    2.5000
omega____ theta____ kappa____ phi______ frames
    -      113.0000   15.0000 -120.0000 58

 18 omega  141.00  170.00   1.0000    2.5000
omega____ theta____ kappa____ phi______ frames
    -      113.0000   15.0000 -120.0000 29

 19 omega  131.00  158.00   1.0000    2.5000
omega____ theta____ kappa____ phi______ frames
    -      113.0000  112.0000 -150.0000 27

 20 omega   65.00  115.00   1.0000    2.5000
omega____ theta____ kappa____ phi______ frames
    -      113.0000 -112.0000  -30.0000 50

 21 omega -114.00  -25.00   1.0000    1.0000
omega____ theta____ kappa____ phi______ frames
    -      -40.1287  -38.0000 -180.0000 89

 22 omega  -67.00   -5.00   1.0000    1.0000
omega____ theta____ kappa____ phi______ frames
    -      -40.1287  -19.0000   60.0000 62

 23 omega  103.00  128.00   1.0000    1.0000
omega____ theta____ kappa____ phi______ frames
    -       40.1287  178.0000  150.0000 25

 24 omega   39.00   66.00   1.0000    2.5000
omega____ theta____ kappa____ phi______ frames
    -      113.0000  -53.0000  102.3406 27

 25 omega   40.00   67.00   1.0000    2.5000
omega____ theta____ kappa____ phi______ frames
    -      113.0000 -112.0000  -90.0000 27

 26 omega   90.00  115.00   1.0000    2.5000
omega____ theta____ kappa____ phi______ frames
    -      113.0000 -112.0000  -90.0000 25

 27 omega   57.00   83.00   1.0000    2.5000
omega____ theta____ kappa____ phi______ frames
    -      113.0000  178.0000 -150.0000 26

 28 omega   85.00  110.00   1.0000    2.5000
omega____ theta____ kappa____ phi______ frames
    -      113.0000   30.0000  -30.0000 25

 29 omega   84.00  112.00   1.0000    2.5000
omega____ theta____ kappa____ phi______ frames
    -      113.0000  -15.0000   60.0000 28

 30 omega  121.00  148.00   1.0000    2.5000
omega____ theta____ kappa____ phi______ frames
    -      113.0000  178.0000 -150.0000 27

 31 omega   38.00   65.00   1.0000    2.5000
omega____ theta____ kappa____ phi______ frames
    -      113.0000 -112.0000   30.0000 27

 32 omega   88.00  115.00   1.0000    2.5000
omega____ theta____ kappa____ phi______ frames
    -      113.0000 -112.0000   30.0000 27

 33 omega   55.00   80.00   1.0000    2.5000
omega____ theta____ kappa____ phi______ frames
    -      113.0000  -30.0000 -180.0000 25

 34 omega   35.00   61.00   1.0000    2.5000
omega____ theta____ kappa____ phi______ frames
    -      113.0000 -112.0000 -180.0000 26

 35 omega   52.00   86.00   1.0000    2.5000
omega____ theta____ kappa____ phi______ frames
    -      113.0000  -95.0000    0.0000 34

 36 omega   80.00  107.00   1.0000    2.5000
omega____ theta____ kappa____ phi______ frames
    -      113.0000  -53.0000  102.3406 27

 37 omega   75.00  102.00   1.0000    2.5000
omega____ theta____ kappa____ phi______ frames
    -      113.0000 -112.0000 -180.0000 27

 38 omega   37.00   69.00   1.0000    2.5000
omega____ theta____ kappa____ phi______ frames
    -      113.0000  -15.0000   60.0000 32

 39 omega   54.00   90.00   1.0000    2.5000
omega____ theta____ kappa____ phi______ frames
    -      113.0000  -37.0000  130.8288 36

 40 omega  122.00  174.00   1.0000    2.5000
omega____ theta____ kappa____ phi______ frames
    -      113.0000  -15.0000   60.0000 52

 41 omega   73.00   98.00   1.0000    2.5000
omega____ theta____ kappa____ phi______ frames
    -      113.0000  -45.0000  150.0000 25

 42 omega   58.00   84.00   1.0000    2.5000
omega____ theta____ kappa____ phi______ frames
    -      113.0000   15.0000    0.0000 26

 43 omega   99.00  164.00   1.0000    2.5000
omega____ theta____ kappa____ phi______ frames
    -      113.0000   15.0000    0.0000 65

 44 omega  102.00  129.00   1.0000    2.5000
omega____ theta____ kappa____ phi______ frames
    -      113.0000  112.0000 -150.0000 27

 45 omega   55.00   82.00   1.0000    2.5000
omega____ theta____ kappa____ phi______ frames
    -      113.0000  -15.0000 -180.0000 27

 46 omega   76.00  119.00   1.0000    2.5000
omega____ theta____ kappa____ phi______ frames
    -      113.0000 -119.0000  114.4801 43

 47 omega  -69.00  -34.00   1.0000    1.0000
omega____ theta____ kappa____ phi______ frames
    -      -40.1287  178.0000 -120.0000 35

 48 omega -128.00 -103.00   1.0000    1.0000
omega____ theta____ kappa____ phi______ frames
    -      -40.1287  178.0000 -120.0000 25

 49 omega   30.00   57.00   1.0000    1.0000
omega____ theta____ kappa____ phi______ frames
    -       40.1287  -57.0000 -180.0000 27

 50 omega  -31.00  -11.00   1.0000    1.0000
omega____ theta____ kappa____ phi______ frames
    -       40.1287  -57.0000 -180.0000 20
;
_diffrn_measurement_device_type 'SuperNova, Dual, Cu at zero, Atlas'
_diffrn_measurement_method '\w scans'
_diffrn_orient_matrix_UB_11 -0.0903059000
_diffrn_orient_matrix_UB_12 0.1667790000
_diffrn_orient_matrix_UB_13 0.0487412000
_diffrn_orient_matrix_UB_21 0.1545046000
_diffrn_orient_matrix_UB_22 0.0084484000
_diffrn_orient_matrix_UB_23 -0.0022379000
_diffrn_orient_matrix_UB_31 -0.0294600000
_diffrn_orient_matrix_UB_32 0.0583938000
_diffrn_orient_matrix_UB_33 -0.1436507000
_diffrn_radiation_monochromator mirror
_diffrn_radiation_type 'Cu K\a'
_diffrn_radiation_wavelength 1.5418
_diffrn_reflns_av_R_equivalents 0.0789
_diffrn_reflns_av_unetI/netI 0.0850
_diffrn_reflns_limit_h_max 11
_diffrn_reflns_limit_h_min -11
_diffrn_reflns_limit_k_max 12
_diffrn_reflns_limit_k_min -12
_diffrn_reflns_limit_l_max 11
_diffrn_reflns_limit_l_min -12
_diffrn_reflns_number 8757
_diffrn_reflns_theta_full 71.50
_diffrn_reflns_theta_max 71.50
_diffrn_reflns_theta_min 4.35
_diffrn_source 'SuperNova (Cu) X-ray Source'
_exptl_absorpt_coefficient_mu 4.935
_exptl_absorpt_correction_T_max 1.00000
_exptl_absorpt_correction_T_min 0.76051
_exptl_absorpt_correction_type multi-scan
_exptl_absorpt_process_details
;
CrysAlisPro, Agilent Technologies,
Version 1.171.36.32 (release 02-08-2013 CrysAlis171 .NET)
(compiled Aug  2 2013,16:46:58)
Empirical absorption correction using spherical harmonics,
 implemented in SCALE3 ABSPACK scaling algorithm.
;
_exptl_crystal_density_diffrn 1.520
_exptl_crystal_density_method 'not measured'
_exptl_crystal_F_000 408
_exptl_crystal_size_max 0.20
_exptl_crystal_size_mid 0.14
_exptl_crystal_size_min 0.10
_refine_diff_density_max 0.867
_refine_diff_density_min -0.663
_refine_diff_density_rms 0.125
_refine_ls_extinction_method none
_refine_ls_goodness_of_fit_ref 1.053
_refine_ls_hydrogen_treatment mixed
_refine_ls_matrix_type full
_refine_ls_number_parameters 199
_refine_ls_number_reflns 3206
_refine_ls_number_restraints 2
_refine_ls_restrained_S_all 1.052
_refine_ls_R_factor_all 0.0813
_refine_ls_R_factor_gt 0.0592
_refine_ls_shift/su_max 0.004
_refine_ls_shift/su_mean 0.000
_refine_ls_structure_factor_coef Fsqd
_refine_ls_weighting_details 'calc w=1/[\s^2^(Fo^2^)+(0.0830P)^2^+0.4240P] where P=(Fo^2^+2Fc^2^)/3'
_refine_ls_weighting_scheme calc
_refine_ls_wR_factor_gt 0.1402
_refine_ls_wR_factor_ref 0.1601
_reflns_number_gt 2453
_reflns_number_total 3206
_reflns_threshold_expression >2sigma(I)
_cod_data_source_file c4dt01812e2.cif
_cod_data_source_block but140
_cod_depositor_comments 'Adding full bibliography for 7032128--7032141.cif.'
_cod_original_cell_volume 857.73(15)
_cod_database_code 7032140
_chemical_oxdiff_formula 'zn1 cl2 c6 n3 o2 h12'
_reflns_odcompleteness_completeness 90.11
_reflns_odcompleteness_iscentric 1
_reflns_odcompleteness_theta 80.95

loop_
_space_group_symop_id
_space_group_symop_operation_xyz
1 'x, y, z'
2 '-x, -y, -z'

loop_
_atom_site_label
_atom_site_type_symbol
_atom_site_fract_x
_atom_site_fract_y
_atom_site_fract_z
_atom_site_U_iso_or_equiv
_atom_site_adp_type
_atom_site_occupancy
_atom_site_symmetry_multiplicity
_atom_site_calc_flag
_atom_site_refinement_flags
Zn1 Zn 0.66486(7) 0.06467(7) 0.25980(6) 0.0231(2) Uani 1 1 d .
Cl1A Cl 0.79508(12) -0.18915(12) 0.22111(11) 0.0256(3) Uani 1 1 d .
Cl1 Cl 0.73016(14) 0.14624(14) 0.43609(11) 0.0304(3) Uani 1 1 d .
O1A O 0.6683(4) 0.1789(4) 0.1010(3) 0.0271(7) Uani 1 1 d .
O1 O 0.4400(4) 0.1128(4) 0.2696(3) 0.0258(7) Uani 1 1 d .
C1A C 0.5902(5) 0.2053(5) -0.0035(5) 0.0238(9) Uani 1 1 d .
N2A N 0.6371(5) 0.2499(5) -0.1136(4) 0.0275(8) Uani 1 1 d .
N2 N 0.1933(5) 0.1718(4) 0.3368(4) 0.0257(8) Uani 1 1 d .
N1 N 0.3651(5) 0.1927(5) 0.4798(4) 0.0269(8) Uani 1 1 d D
C1 C 0.3343(5) 0.1583(5) 0.3602(5) 0.0233(9) Uani 1 1 d .
N1A N 0.4594(5) 0.1901(5) -0.0049(4) 0.0271(8) Uani 1 1 d .
H1AA H 0.4664 0.1311 -0.0690 0.033 Uiso 1 1 d R
H1AB H 0.4496 0.1492 0.0685 0.033 Uiso 1 1 d R
C2 C 0.1564(5) 0.1447(5) 0.2034(5) 0.0282(10) Uani 1 1 d .
H2A H 0.1014 0.0851 0.2091 0.034 Uiso 1 1 calc R
H2B H 0.2532 0.0866 0.1531 0.034 Uiso 1 1 calc R
C2A C 0.7872(6) 0.2535(6) -0.1171(5) 0.0316(10) Uani 1 1 d .
H2AA H 0.8609 0.1757 -0.1769 0.038 Uiso 1 1 calc R
H2AB H 0.8322 0.2308 -0.0301 0.038 Uiso 1 1 calc R
C6A C 0.5562(6) 0.2870(6) -0.2385(5) 0.0299(10) Uani 1 1 d .
H6AA H 0.4566 0.2869 -0.2273 0.036 Uiso 1 1 calc R
H6AB H 0.6196 0.2096 -0.3029 0.036 Uiso 1 1 calc R
C3 C 0.0540(6) 0.2970(6) 0.1341(5) 0.0284(10) Uani 1 1 d .
H3A H 0.0272 0.2786 0.0475 0.034 Uiso 1 1 calc R
H3B H 0.1112 0.3542 0.1233 0.034 Uiso 1 1 calc R
C6 C 0.0526(6) 0.2540(6) 0.4208(5) 0.0299(10) Uani 1 1 d .
H6A H 0.0829 0.2694 0.5070 0.036 Uiso 1 1 calc R
H6B H -0.0011 0.1936 0.4317 0.036 Uiso 1 1 calc R
C5 C -0.0566(6) 0.4079(6) 0.3582(5) 0.0331(11) Uani 1 1 d .
H5A H -0.0070 0.4724 0.3577 0.040 Uiso 1 1 calc R
H5B H -0.1531 0.4584 0.4105 0.040 Uiso 1 1 calc R
C3A C 0.7604(6) 0.4115(6) -0.1628(5) 0.0343(11) Uani 1 1 d .
H3AA H 0.6952 0.4878 -0.0983 0.041 Uiso 1 1 calc R
H3AB H 0.8606 0.4109 -0.1701 0.041 Uiso 1 1 calc R
C4A C 0.6802(7) 0.4534(7) -0.2956(7) 0.0445(14) Uani 1 1 d .
H4AA H 0.7502 0.3832 -0.3620 0.053 Uiso 1 1 calc R
H4AB H 0.6578 0.5565 -0.3208 0.053 Uiso 1 1 calc R
C4 C -0.0965(6) 0.3900(6) 0.2165(5) 0.0315(10) Uani 1 1 d .
H4A H -0.1597 0.3384 0.2179 0.038 Uiso 1 1 calc R
H4B H -0.1579 0.4907 0.1766 0.038 Uiso 1 1 calc R
C5A C 0.5265(7) 0.4448(7) -0.2885(6) 0.0401(12) Uani 1 1 d .
H5AA H 0.4520 0.5235 -0.2298 0.048 Uiso 1 1 calc R
H5AB H 0.4810 0.4642 -0.3752 0.048 Uiso 1 1 calc R
H1A H 0.457(3) 0.182(6) 0.494(5) 0.020(12) Uiso 1 1 d D
H1B H 0.305(6) 0.208(7) 0.548(3) 0.028(15) Uiso 1 1 d D

loop_
_atom_site_aniso_label
_atom_site_aniso_U_11
_atom_site_aniso_U_22
_atom_site_aniso_U_33
_atom_site_aniso_U_23
_atom_site_aniso_U_13
_atom_site_aniso_U_12
Zn1 0.0218(3) 0.0274(3) 0.0257(3) 0.0011(2) -0.0041(2) -0.0162(2)
Cl1A 0.0235(5) 0.0274(5) 0.0286(6) -0.0012(4) -0.0031(4) -0.0144(4)
Cl1 0.0339(6) 0.0404(6) 0.0284(6) -0.0013(4) -0.0039(5) -0.0269(5)
O1A 0.0333(17) 0.0371(17) 0.0220(16) 0.0072(13) -0.0115(14) -0.0255(15)
O1 0.0214(15) 0.0310(16) 0.0279(17) 0.0014(13) -0.0039(13) -0.0147(13)
C1A 0.028(2) 0.0208(18) 0.029(2) 0.0010(16) -0.0041(19) -0.0162(17)
N2A 0.030(2) 0.035(2) 0.028(2) 0.0043(16) -0.0080(17) -0.0236(17)
N2 0.0242(19) 0.0254(18) 0.032(2) -0.0002(15) 0.0010(16) -0.0156(15)
N1 0.0233(19) 0.0335(19) 0.026(2) 0.0048(16) -0.0037(17) -0.0154(16)
C1 0.022(2) 0.0168(18) 0.031(2) 0.0026(16) 0.0000(18) -0.0099(16)
N1A 0.031(2) 0.038(2) 0.0224(19) 0.0033(16) -0.0035(17) -0.0240(17)
C2 0.022(2) 0.026(2) 0.040(3) -0.0037(19) -0.005(2) -0.0146(18)
C2A 0.030(2) 0.038(3) 0.037(3) 0.004(2) -0.004(2) -0.024(2)
C6A 0.034(2) 0.037(2) 0.027(2) 0.0038(19) -0.007(2) -0.024(2)
C3 0.032(2) 0.034(2) 0.028(2) -0.0045(19) -0.003(2) -0.023(2)
C6 0.022(2) 0.035(2) 0.035(3) 0.002(2) 0.000(2) -0.0157(19)
C5 0.026(2) 0.032(2) 0.040(3) -0.007(2) 0.001(2) -0.0123(19)
C3A 0.034(3) 0.029(2) 0.048(3) -0.006(2) 0.005(2) -0.022(2)
C4A 0.039(3) 0.038(3) 0.065(4) 0.016(3) -0.005(3) -0.026(2)
C4 0.026(2) 0.031(2) 0.036(3) 0.0025(19) -0.007(2) -0.0129(19)
C5A 0.031(3) 0.041(3) 0.050(3) 0.019(2) -0.013(2) -0.019(2)

loop_
_atom_type_symbol
_atom_type_description
_atom_type_scat_dispersion_real
_atom_type_scat_dispersion_imag
_atom_type_scat_source
C C 0.0181 0.0091 'International Tables Vol C Tables 4.2.6.8 and 6.1.1.4'
H H 0.0000 0.0000 'International Tables Vol C Tables 4.2.6.8 and 6.1.1.4'
N N 0.0311 0.0180 'International Tables Vol C Tables 4.2.6.8 and 6.1.1.4'
O O 0.0492 0.0322 'International Tables Vol C Tables 4.2.6.8 and 6.1.1.4'
Cl Cl 0.3639 0.7018 'International Tables Vol C Tables 4.2.6.8 and 6.1.1.4'
Zn Zn -1.5491 0.6778 'International Tables Vol C Tables 4.2.6.8 and 6.1.1.4'

loop_
_geom_angle_atom_site_label_1
_geom_angle_atom_site_label_2
_geom_angle_atom_site_label_3
_geom_angle
Cl1 Zn1 Cl1A 117.29(5)
O1A Zn1 Cl1A 110.07(10)
O1A Zn1 Cl1 111.61(9)
O1A Zn1 O1 101.74(14)
O1 Zn1 Cl1A 103.34(10)
O1 Zn1 Cl1 111.37(10)
C1A O1A Zn1 129.1(3)
C1 O1 Zn1 134.6(3)
O1A C1A N2A 119.9(4)
O1A C1A N1A 120.6(4)
N2A C1A N1A 119.5(4)
C1A N2A C2A 120.2(4)
C1A N2A C6A 125.2(4)
C6A N2A C2A 114.5(4)
C1 N2 C2 119.9(4)
C1 N2 C6 124.9(4)
C6 N2 C2 112.8(4)
C1 N1 H1A 119(3)
C1 N1 H1B 123(4)
H1A N1 H1B 116(5)
O1 C1 N2 120.0(4)
O1 C1 N1 119.9(4)
N2 C1 N1 120.1(4)
C1A N1A H1AA 109.6
C1A N1A H1AB 110.0
H1AA N1A H1AB 108.7
N2 C2 H2A 109.6
N2 C2 H2B 109.6
N2 C2 C3 110.1(4)
H2A C2 H2B 108.1
C3 C2 H2A 109.6
C3 C2 H2B 109.6
N2A C2A H2AA 109.6
N2A C2A H2AB 109.6
N2A C2A C3A 110.1(4)
H2AA C2A H2AB 108.1
C3A C2A H2AA 109.6
C3A C2A H2AB 109.6
N2A C6A H6AA 109.6
N2A C6A H6AB 109.6
N2A C6A C5A 110.4(4)
H6AA C6A H6AB 108.1
C5A C6A H6AA 109.6
C5A C6A H6AB 109.6
C2 C3 H3A 109.8
C2 C3 H3B 109.8
C2 C3 C4 109.2(4)
H3A C3 H3B 108.3
C4 C3 H3A 109.8
C4 C3 H3B 109.8
N2 C6 H6A 109.8
N2 C6 H6B 109.8
N2 C6 C5 109.6(4)
H6A C6 H6B 108.2
C5 C6 H6A 109.8
C5 C6 H6B 109.8
C6 C5 H5A 109.3
C6 C5 H5B 109.3
C6 C5 C4 111.6(4)
H5A C5 H5B 108.0
C4 C5 H5A 109.3
C4 C5 H5B 109.3
C2A C3A H3AA 109.6
C2A C3A H3AB 109.6
H3AA C3A H3AB 108.1
C4A C3A C2A 110.4(4)
C4A C3A H3AA 109.6
C4A C3A H3AB 109.6
C3A C4A H4AA 109.6
C3A C4A H4AB 109.6
C3A C4A C5A 110.4(5)
H4AA C4A H4AB 108.1
C5A C4A H4AA 109.6
C5A C4A H4AB 109.6
C3 C4 C5 110.8(4)
C3 C4 H4A 109.5
C3 C4 H4B 109.5
C5 C4 H4A 109.5
C5 C4 H4B 109.5
H4A C4 H4B 108.1
C6A C5A C4A 110.9(4)
C6A C5A H5AA 109.5
C6A C5A H5AB 109.5
C4A C5A H5AA 109.5
C4A C5A H5AB 109.5
H5AA C5A H5AB 108.1

loop_
_geom_bond_atom_site_label_1
_geom_bond_atom_site_label_2
_geom_bond_distance
Zn1 Cl1A 2.2489(12)
Zn1 Cl1 2.2110(12)
Zn1 O1A 1.962(3)
Zn1 O1 1.995(3)
O1A C1A 1.268(6)
O1 C1 1.274(5)
C1A N2A 1.342(6)
C1A N1A 1.349(6)
N2A C2A 1.472(6)
N2A C6A 1.455(6)
N2 C1 1.336(6)
N2 C2 1.474(6)
N2 C6 1.466(6)
N1 C1 1.348(6)
N1 H1A 0.860(5)
N1 H1B 0.860(5)
N1A H1AA 0.8659
N1A H1AB 0.8659
C2 H2A 0.9700
C2 H2B 0.9700
C2 C3 1.521(7)
C2A H2AA 0.9700
C2A H2AB 0.9700
C2A C3A 1.527(7)
C6A H6AA 0.9700
C6A H6AB 0.9700
C6A C5A 1.530(7)
C3 H3A 0.9700
C3 H3B 0.9700
C3 C4 1.534(7)
C6 H6A 0.9700
C6 H6B 0.9700
C6 C5 1.516(7)
C5 H5A 0.9700
C5 H5B 0.9700
C5 C4 1.537(7)
C3A H3AA 0.9700
C3A H3AB 0.9700
C3A C4A 1.522(9)
C4A H4AA 0.9700
C4A H4AB 0.9700
C4A C5A 1.533(7)
C4 H4A 0.9700
C4 H4B 0.9700
C5A H5AA 0.9700
C5A H5AB 0.9700

loop_
_geom_torsion_atom_site_label_1
_geom_torsion_atom_site_label_2
_geom_torsion_atom_site_label_3
_geom_torsion_atom_site_label_4
_geom_torsion
Zn1 O1A C1A N2A -162.5(3)
Zn1 O1A C1A N1A 18.0(6)
Zn1 O1 C1 N2 -176.0(3)
Zn1 O1 C1 N1 4.0(6)
Cl1A Zn1 O1A C1A 75.3(4)
Cl1A Zn1 O1 C1 114.4(4)
Cl1 Zn1 O1A C1A -152.7(4)
Cl1 Zn1 O1 C1 -12.3(4)
O1A Zn1 O1 C1 -131.4(4)
O1A C1A N2A C2A 6.0(7)
O1A C1A N2A C6A -178.5(4)
O1 Zn1 O1A C1A -33.8(4)
C1A N2A C2A C3A -126.6(5)
C1A N2A C6A C5A 127.7(5)
N2A C2A C3A C4A -55.7(6)
N2A C6A C5A C4A 54.2(6)
N2 C2 C3 C4 -57.6(5)
N2 C6 C5 C4 54.5(5)
C1 N2 C2 C3 -101.8(5)
C1 N2 C6 C5 103.3(5)
N1A C1A N2A C2A -174.4(4)
N1A C1A N2A C6A 1.0(7)
C2 N2 C1 O1 -4.3(6)
C2 N2 C1 N1 175.7(4)
C2 N2 C6 C5 -59.1(5)
C2 C3 C4 C5 54.3(5)
C2A N2A C6A C5A -56.6(6)
C2A C3A C4A C5A 55.6(6)
C6A N2A C2A C3A 57.5(6)
C6 N2 C1 O1 -165.6(4)
C6 N2 C1 N1 14.4(7)
C6 N2 C2 C3 61.6(5)
C6 C5 C4 C3 -53.6(5)
C3A C4A C5A C6A -54.9(7)
